data_1544244
loop_
_publ_author_name
'Rillema, D. Paul'
'Moore, Curtis'
'KomReddy, Venugopal'

_publ_section_title
;
 Diethyl 2,2'-bipyridine-4,4'-dicarboxylate
;
_journal_issue 10
_journal_name_full IUCrData
_journal_page_first x161547
_journal_paper_doi 10.1107/S2414314616015479
_journal_volume 1
_journal_year 2016
_chemical_formula_iupac 'C16 H16 N2 O4'
_chemical_formula_moiety 'C16 H16 N2 O4'
_chemical_formula_sum 'C16 H16 N2 O4'
_chemical_formula_weight 300.31
_chemical_name_systematic
;
Diethyl 2,2'-bipyridine-4,4'-dicarboxylate
;
_space_group_crystal_system triclinic
_space_group_IT_number 2
_space_group_name_Hall '-P 1'
_space_group_name_H-M_alt 'P -1'
_symmetry_space_group_name_Hall '-P 1'
_symmetry_space_group_name_H-M 'P -1'
_atom_sites_solution_hydrogens geom
_atom_sites_solution_primary direct
_atom_sites_solution_secondary difmap
_audit_creation_method
;
Olex2 1.2-beta
(compiled 2014.01.22 svn.r2872 for OlexSys, GUI svn.r4747)
;
_cell_angle_alpha 92.212(7)
_cell_angle_beta 93.163(7)
_cell_angle_gamma 93.016(7)
_cell_formula_units_Z 2
_cell_length_a 3.9059(8)
_cell_length_b 13.493(3)
_cell_length_c 13.767(3)
_cell_measurement_reflns_used 2248
_cell_measurement_temperature 100
_cell_measurement_theta_max 25.027
_cell_measurement_theta_min 2.966
_cell_volume 722.8(3)
_computing_cell_refinement
;
SAINT (Bruker, 2013)
;
_computing_data_collection
;
APEX2 (Bruker, 2013)
;
_computing_data_reduction
;
SAINT (Bruker, 2013)
;
_computing_molecular_graphics
;
<i>OLEX2</i> (Dolomanov <i>et al.</i>,  2009) and Mercury (Macrae <i>et
al.</i>,  2008)
;
_computing_publication_material
;
<i>OLEX2</i> (Dolomanov <i>et al.</i>,  2009)
;
_computing_structure_refinement
;
SHELXL2014 (Sheldrick, 2015)
;
_computing_structure_solution
;
SHEXLS2014 (Sheldrick, 2008)
;
_diffrn_ambient_temperature 100
_diffrn_detector_area_resol_mean 7.9
_diffrn_measured_fraction_theta_full 0.997
_diffrn_measured_fraction_theta_max 0.996
_diffrn_measurement_device 'Kappa Four-Circle Diffractometer'
_diffrn_measurement_device_type 'Bruker APEXII Ultra'
_diffrn_measurement_method '\w and \f scans'
_diffrn_radiation_monochromator 'Double Bounce Multilayer Mirrors'
_diffrn_radiation_type MoK\a
_diffrn_radiation_wavelength 0.71073
_diffrn_reflns_av_R_equivalents 0.0535
_diffrn_reflns_limit_h_max 4
_diffrn_reflns_limit_h_min -4
_diffrn_reflns_limit_k_max 16
_diffrn_reflns_limit_k_min -16
_diffrn_reflns_limit_l_max 16
_diffrn_reflns_limit_l_min -16
_diffrn_reflns_number 10150
_diffrn_reflns_theta_full 25.000
_diffrn_reflns_theta_max 25.399
_diffrn_reflns_theta_min 1.483
_diffrn_standards_number 0
_exptl_absorpt_coefficient_mu 0.100
_exptl_absorpt_correction_T_max 0.0916
_exptl_absorpt_correction_T_min 0.0659
_exptl_absorpt_correction_type multi-scan
_exptl_absorpt_process_details
;
(SADABS; Bruker, 2013)
;
_exptl_crystal_colour colorless
_exptl_crystal_density_diffrn 1.380
_exptl_crystal_description Plate
_exptl_crystal_F_000 316
_exptl_crystal_size_max 0.131
_exptl_crystal_size_mid 0.083
_exptl_crystal_size_min 0.055
_refine_diff_density_max 0.593
_refine_diff_density_min -0.261
_refine_ls_extinction_method none
_refine_ls_goodness_of_fit_ref 1.020
_refine_ls_hydrogen_treatment constr
_refine_ls_matrix_type full
_refine_ls_number_parameters 201
_refine_ls_number_reflns 2664
_refine_ls_number_restraints 0
_refine_ls_restrained_S_all 1.020
_refine_ls_R_factor_all 0.1059
_refine_ls_R_factor_gt 0.0568
_refine_ls_shift/su_max 0.000
_refine_ls_shift/su_mean 0.000
_refine_ls_structure_factor_coef Fsqd
_refine_ls_weighting_details 'w=1/[\s^2^(Fo^2^)+(0.0623P)^2^+0.3520P] where P=(Fo^2^+2Fc^2^)/3'
_refine_ls_weighting_scheme calc
_refine_ls_wR_factor_gt 0.1226
_refine_ls_wR_factor_ref 0.1413
_reflns_number_gt 1699
_reflns_number_total 2664
_reflns_threshold_expression 'I > 2\s(I)'
_cod_data_source_file su4079sup1.cif
_cod_data_source_block I
_cod_database_code 1544244
_shelx_space_group_comment
;
The symmetry employed for this shelxl refinement is uniquely defined
by the following loop, which should always be used as a source of
symmetry information in preference to the above space-group names.
They are only intended as comments.
;
_shelx_estimated_absorpt_t_min 0.987
_shelx_estimated_absorpt_t_max 0.994
_shelxl_version_number .2013

loop_
_space_group_symop_operation_xyz
'x, y, z'
'-x, -y, -z'

loop_
_atom_site_type_symbol
_atom_site_label
_atom_site_fract_x
_atom_site_fract_y
_atom_site_fract_z
_atom_site_U_iso_or_equiv
_atom_site_adp_type
_atom_site_calc_flag
_atom_site_occupancy
N N1 0.6443(6) -0.08269(16) 0.09213(16) 0.0229(6) Uani d 1
O O1 0.1227(5) 0.21648(14) 0.24091(14) 0.0322(5) Uani d 1
O O2 0.2666(5) 0.12418(13) 0.36775(13) 0.0267(5) Uani d 1
C C1 0.5052(6) -0.00246(18) 0.05424(19) 0.0213(6) Uani d 1
C C2 0.3798(7) 0.0728(2) 0.1117(2) 0.0227(6) Uani d 1
H H2 0.2878 0.1291 0.0827 0.027 Uiso calc 1
C C3 0.3909(7) 0.06454(19) 0.2116(2) 0.0230(7) Uani d 1
C C4 0.5353(7) -0.0181(2) 0.2512(2) 0.0250(7) Uani d 1
H H4 0.5496 -0.0255 0.3196 0.030 Uiso calc 1
C C5 0.6573(7) -0.0889(2) 0.1889(2) 0.0243(7) Uani d 1
H H5 0.7558 -0.1452 0.2163 0.029 Uiso calc 1
C C6 0.2460(7) 0.1439(2) 0.2732(2) 0.0238(7) Uani d 1
C C7 0.1308(7) 0.1979(2) 0.43362(19) 0.0268(7) Uani d 1
H H7A -0.1157 0.2057 0.4167 0.032 Uiso calc 1
H H7B 0.2562 0.2631 0.4290 0.032 Uiso calc 1
C C8 0.1788(8) 0.1608(2) 0.5350(2) 0.0322(8) Uani d 1
H H8A 0.0535 0.0963 0.5385 0.048 Uiso calc 1
H H8B 0.0904 0.2084 0.5817 0.048 Uiso calc 1
H H8C 0.4237 0.1535 0.5508 0.048 Uiso calc 1
N N1' 0.6531(6) 0.41872(16) 0.40638(16) 0.0225(6) Uani d 1
O O1' 0.1233(5) 0.71739(14) 0.26347(13) 0.0307(5) Uani d 1
O O2' 0.2484(5) 0.62205(13) 0.13410(13) 0.0257(5) Uani d 1
C C1' 0.5100(6) 0.49830(18) 0.44587(19) 0.0210(6) Uani d 1
C C2' 0.3829(7) 0.57364(19) 0.39046(19) 0.0214(6) Uani d 1
H H2' 0.2889 0.6296 0.4209 0.026 Uiso calc 1
C C3' 0.3960(7) 0.56565(19) 0.2899(2) 0.0213(6) Uani d 1
C C4' 0.5453(7) 0.4843(2) 0.2487(2) 0.0231(7) Uani d 1
H H4' 0.5623 0.4774 0.1803 0.028 Uiso calc 1
C C5' 0.6691(7) 0.4135(2) 0.3096(2) 0.0241(7) Uani d 1
H H5' 0.7713 0.3580 0.2810 0.029 Uiso calc 1
C C6' 0.2446(7) 0.6440(2) 0.2295(2) 0.0219(6) Uani d 1
C C7' 0.0956(8) 0.6935(2) 0.0684(2) 0.0325(7) Uani d 1
H H7'A 0.2167 0.7597 0.0789 0.039 Uiso calc 1
H H7'B -0.1497 0.6999 0.0808 0.039 Uiso calc 1
C C8' 0.1316(9) 0.6543(2) -0.0342(2) 0.0401(8) Uani d 1
H H8'A 0.0362 0.7007 -0.0802 0.060 Uiso calc 1
H H8'B 0.0070 0.5894 -0.0441 0.060 Uiso calc 1
H H8'C 0.3750 0.6473 -0.0452 0.060 Uiso calc 1

loop_
_atom_site_aniso_label
_atom_site_aniso_U_11
_atom_site_aniso_U_22
_atom_site_aniso_U_33
_atom_site_aniso_U_12
_atom_site_aniso_U_13
_atom_site_aniso_U_23
N1 0.0252(13) 0.0172(12) 0.0269(14) 0.0071(10) 0.0006(10) 0.0006(10)
O1 0.0430(13) 0.0242(11) 0.0301(12) 0.0145(10) -0.0005(10) -0.0027(9)
O2 0.0306(11) 0.0268(11) 0.0235(11) 0.0094(9) 0.0026(8) -0.0026(8)
C1 0.0165(14) 0.0190(15) 0.0278(15) 0.0007(12) -0.0008(12) -0.0017(12)
C2 0.0215(15) 0.0172(14) 0.0293(17) 0.0037(12) -0.0014(12) 0.0005(12)
C3 0.0185(15) 0.0202(15) 0.0301(17) 0.0034(12) -0.0001(12) -0.0015(12)
C4 0.0248(16) 0.0262(16) 0.0246(16) 0.0055(13) 0.0021(13) 0.0008(13)
C5 0.0242(15) 0.0193(15) 0.0305(17) 0.0093(12) 0.0016(12) 0.0038(12)
C6 0.0201(15) 0.0250(16) 0.0258(17) 0.0035(13) -0.0015(12) -0.0023(13)
C7 0.0290(16) 0.0262(15) 0.0255(16) 0.0089(13) 0.0022(12) -0.0072(12)
C8 0.0318(18) 0.0359(18) 0.0294(18) 0.0072(14) 0.0050(13) -0.0032(14)
N1' 0.0224(13) 0.0187(12) 0.0264(14) 0.0045(10) 0.0011(10) -0.0022(10)
O1' 0.0428(13) 0.0249(11) 0.0259(12) 0.0169(10) 0.0033(9) -0.0007(9)
O2' 0.0327(11) 0.0242(11) 0.0206(11) 0.0105(9) -0.0005(8) -0.0023(8)
C1' 0.0195(15) 0.0157(15) 0.0278(15) 0.0015(12) 0.0021(12) -0.0021(12)
C2' 0.0220(15) 0.0157(14) 0.0269(17) 0.0057(12) 0.0047(12) -0.0030(12)
C3' 0.0176(14) 0.0177(14) 0.0282(17) 0.0015(12) 0.0024(12) -0.0046(12)
C4' 0.0235(15) 0.0240(15) 0.0221(15) 0.0053(13) 0.0010(12) -0.0006(13)
C5' 0.0228(15) 0.0184(14) 0.0312(18) 0.0066(12) 0.0033(12) -0.0067(12)
C6' 0.0194(15) 0.0208(15) 0.0252(17) 0.0008(12) 0.0003(12) -0.0004(12)
C7' 0.0352(18) 0.0308(17) 0.0319(18) 0.0045(14) 0.0061(14) -0.0019(14)
C8' 0.044(2) 0.047(2) 0.0287(19) 0.0099(16) 0.0006(15) -0.0062(15)

loop_
_atom_type_symbol
_atom_type_description
_atom_type_scat_dispersion_real
_atom_type_scat_dispersion_imag
_atom_type_scat_source
C C 0.0033 0.0016 'International Tables Vol C Tables 4.2.6.8 and 6.1.1.4'
H H 0.0000 0.0000 'International Tables Vol C Tables 4.2.6.8 and 6.1.1.4'
N N 0.0061 0.0033 'International Tables Vol C Tables 4.2.6.8 and 6.1.1.4'
O O 0.0106 0.0060 'International Tables Vol C Tables 4.2.6.8 and 6.1.1.4'

loop_
_geom_angle_atom_site_label_1
_geom_angle_atom_site_label_2
_geom_angle_atom_site_label_3
_geom_angle_site_symmetry_3
_geom_angle
C5 N1 C1 . 117.6(2)
C6 O2 C7 . 115.9(2)
N1 C1 C1 2_655 116.4(3)
N1 C1 C2 . 122.5(2)
C2 C1 C1 2_655 121.1(3)
C1 C2 H2 . 120.4
C3 C2 C1 . 119.1(2)
C3 C2 H2 . 120.4
C2 C3 C4 . 118.6(2)
C2 C3 C6 . 119.1(2)
C4 C3 C6 . 122.3(3)
C3 C4 H4 . 120.7
C5 C4 C3 . 118.5(3)
C5 C4 H4 . 120.7
N1 C5 C4 . 123.5(2)
N1 C5 H5 . 118.2
C4 C5 H5 . 118.2
O1 C6 O2 . 124.3(3)
O1 C6 C3 . 123.6(3)
O2 C6 C3 . 112.1(2)
O2 C7 H7A . 110.3
O2 C7 H7B . 110.3
O2 C7 C8 . 106.9(2)
H7A C7 H7B . 108.6
C8 C7 H7A . 110.3
C8 C7 H7B . 110.3
C7 C8 H8A . 109.5
C7 C8 H8B . 109.5
C7 C8 H8C . 109.5
H8A C8 H8B . 109.5
H8A C8 H8C . 109.5
H8B C8 H8C . 109.5
C5' N1' C1' . 117.3(2)
C6' O2' C7' . 116.5(2)
N1' C1' C1' 2_666 116.4(3)
N1' C1' C2' . 122.8(2)
C2' C1' C1' 2_666 120.8(3)
C1' C2' H2' . 120.6
C3' C2' C1' . 118.8(2)
C3' C2' H2' . 120.6
C2' C3' C6' . 119.1(2)
C4' C3' C2' . 118.7(2)
C4' C3' C6' . 122.1(2)
C3' C4' H4' . 120.8
C5' C4' C3' . 118.5(3)
C5' C4' H4' . 120.8
N1' C5' C4' . 123.8(3)
N1' C5' H5' . 118.1
C4' C5' H5' . 118.1
O1' C6' O2' . 123.9(2)
O1' C6' C3' . 123.6(2)
O2' C6' C3' . 112.4(2)
O2' C7' H7'A . 110.3
O2' C7' H7'B . 110.3
O2' C7' C8' . 107.2(2)
H7'A C7' H7'B . 108.5
C8' C7' H7'A . 110.3
C8' C7' H7'B . 110.3
C7' C8' H8'A . 109.5
C7' C8' H8'B . 109.5
C7' C8' H8'C . 109.5
H8'A C8' H8'B . 109.5
H8'A C8' H8'C . 109.5
H8'B C8' H8'C . 109.5

loop_
_geom_bond_atom_site_label_1
_geom_bond_atom_site_label_2
_geom_bond_site_symmetry_2
_geom_bond_distance
N1 C1 . 1.347(3)
N1 C5 . 1.336(3)
O1 C6 . 1.203(3)
O2 C6 . 1.338(3)
O2 C7 . 1.460(3)
C1 C1 2_655 1.496(5)
C1 C2 . 1.389(4)
C2 H2 . 0.9500
C2 C3 . 1.382(4)
C3 C4 . 1.392(4)
C3 C6 . 1.494(4)
C4 H4 . 0.9500
C4 C5 . 1.381(4)
C5 H5 . 0.9500
C7 H7A . 0.9900
C7 H7B . 0.9900
C7 C8 . 1.507(4)
C8 H8A . 0.9800
C8 H8B . 0.9800
C8 H8C . 0.9800
N1' C1' . 1.346(3)
N1' C5' . 1.336(3)
O1' C6' . 1.209(3)
O2' C6' . 1.336(3)
O2' C7' . 1.474(3)
C1' C1' 2_666 1.496(5)
C1' C2' . 1.390(4)
C2' H2' . 0.9500
C2' C3' . 1.388(4)
C3' C4' . 1.386(4)
C3' C6' . 1.496(4)
C4' H4' . 0.9500
C4' C5' . 1.384(4)
C5' H5' . 0.9500
C7' H7'A . 0.9900
C7' H7'B . 0.9900
C7' C8' . 1.505(4)
C8' H8'A . 0.9800
C8' H8'B . 0.9800
C8' H8'C . 0.9800

loop_
_geom_hbond_atom_site_label_D
_geom_hbond_atom_site_label_H
_geom_hbond_atom_site_label_A
_geom_hbond_site_symmetry_A
_geom_hbond_distance_DH
_geom_hbond_distance_HA
_geom_hbond_distance_DA
_geom_hbond_angle_DHA
_geom_hbond_publ_flag
C5 H5 O1' 1_645 0.95 2.49 3.421(3) 167 yes
C8 H8B O1' 2_566 0.98 2.52 3.465(3) 161 yes
C5' H5' O1 1_655 0.95 2.47 3.404(3) 167 yes
C8' H8'A O1 2_565 0.98 2.58 3.518(3) 161 yes
C7 H7B N1' . 0.99 2.58 3.565(4) 172 yes

_cod_database_fobs_code 1544244
